data_4077819
loop_
_publ_author_name
'Lentz, Dieter'
'Willemsen, Stefan'

_publ_section_title
;
 Coordination Chemistry of Fluorinated Allenes
;
_journal_issue 20
_journal_name_full Organometallics
_journal_page_first 3962
_journal_paper_doi 10.1021/om9904798
_journal_volume 18
_journal_year 1999
_chemical_formula_sum 'C10 H9 Mn O2'
_chemical_formula_weight 216.11
_chemical_melting_point 300.15
_chemical_name_systematic
; 
 Dicarbonyl(eta5-cyclopentadienyl)(eta2-propadien)manganese 
;
_space_group_IT_number 14
_symmetry_cell_setting monoclinic
_symmetry_space_group_name_Hall '-P 2yn'
_symmetry_space_group_name_H-M 'P 1 21/n 1'
_atom_sites_solution_hydrogens mixed
_atom_sites_solution_primary direct
_atom_sites_solution_secondary difmap
_audit_creation_method SHELXL-97
_cell_angle_alpha 90.00
_cell_angle_beta 99.10(2)
_cell_angle_gamma 90.00
_cell_formula_units_Z 8
_cell_length_a 10.321(2)
_cell_length_b 7.397(2)
_cell_length_c 23.885(4)
_cell_measurement_reflns_used 25
_cell_measurement_temperature 113(2)
_cell_measurement_theta_max 18.1
_cell_measurement_theta_min 8.3
_cell_volume 1800.5(7)
_computing_cell_refinement 'ENRAF-NONIUS EXPRESS'
_computing_data_collection 'ENRAF-NONIUS EXPRESS'
_computing_data_reduction 'HELENA (Spek, 1996)'
_computing_molecular_graphics 'XPMA, ZORTEP (Zsolnai, 1996)'
_computing_structure_refinement 'SHELXL-97 (Sheldrick, 1997)'
_computing_structure_solution 'SHELXS-97 (Sheldrick, 1990)'
_diffrn_ambient_temperature 113(2)
_diffrn_measured_fraction_theta_full 0.999
_diffrn_measured_fraction_theta_max 0.999
_diffrn_measurement_device_type 'ENRAF-NONIUS CAD4'
_diffrn_measurement_method omega-2theta-scan
_diffrn_radiation_monochromator graphite
_diffrn_radiation_source 'fine-focus sealed tube'
_diffrn_radiation_type MoK\a
_diffrn_radiation_wavelength 0.71069
_diffrn_reflns_av_R_equivalents 0.0461
_diffrn_reflns_av_sigmaI/netI 0.0464
_diffrn_reflns_limit_h_max 12
_diffrn_reflns_limit_h_min -12
_diffrn_reflns_limit_k_max 0
_diffrn_reflns_limit_k_min -8
_diffrn_reflns_limit_l_max 28
_diffrn_reflns_limit_l_min 0
_diffrn_reflns_number 3238
_diffrn_reflns_theta_full 24.97
_diffrn_reflns_theta_max 24.97
_diffrn_reflns_theta_min 2.89
_diffrn_standards_decay_% 2
_diffrn_standards_interval_time '7200 s'
_diffrn_standards_number 3
_exptl_absorpt_coefficient_mu 1.424
_exptl_absorpt_correction_type no
_exptl_crystal_colour 'pale yellow'
_exptl_crystal_density_diffrn 1.594
_exptl_crystal_density_method 'not measured'
_exptl_crystal_description leaflet
_exptl_crystal_F_000 880
_exptl_crystal_size_max 0.3
_exptl_crystal_size_mid 0.2
_exptl_crystal_size_min 0.1
_refine_diff_density_max 1.709
_refine_diff_density_min -0.951
_refine_diff_density_rms 0.125
_refine_ls_extinction_coef none
_refine_ls_extinction_expression none
_refine_ls_extinction_method SHELXL
_refine_ls_goodness_of_fit_ref 1.099
_refine_ls_hydrogen_treatment mixed
_refine_ls_matrix_type full
_refine_ls_number_parameters 250
_refine_ls_number_reflns 3159
_refine_ls_number_restraints 0
_refine_ls_restrained_S_all 1.099
_refine_ls_R_factor_all 0.0964
_refine_ls_R_factor_gt 0.0535
_refine_ls_shift/su_max 15.000
_refine_ls_shift/su_mean 0.061
_refine_ls_structure_factor_coef Fsqd
_refine_ls_weighting_details 'calc w=1/[\s^2^(Fo^2^)+(0.0796P)^2^+5.0707P] where P=(Fo^2^+2Fc^2^)/3'
_refine_ls_weighting_scheme calc
_refine_ls_wR_factor_gt 0.1422
_refine_ls_wR_factor_ref 0.1621
_reflns_number_gt 2140
_reflns_number_total 3159
_reflns_threshold_expression >2sigma(I)
_cod_data_source_file om9904798.cif
_cod_data_source_block mnh
_cod_depositor_comments
;
The following automatic conversions were performed:

'_chemical_melting_point' value '27 C' was changed to '300.15' - it
was converted from degrees Celsius(C) to Kelvins(K).

Automatic conversion script
Id: cif_fix_values 1715 2011-07-08 13:25:40Z adriana 

The following automatic conversions were performed:

'_atom_sites_solution_hydrogens' value 'geom, difmap' was changed to
'mixed'.

Automatic conversion script
Id: cif_fix_values 6452 2018-10-05 10:23:21Z andrius 
;
_cod_original_sg_symbol_H-M P21/n
_cod_database_code 4077819

loop_
_symmetry_equiv_pos_as_xyz
'x, y, z'
'-x+1/2, y+1/2, -z+1/2'
'-x, -y, -z'
'x-1/2, -y-1/2, z-1/2'

loop_
_atom_site_label
_atom_site_type_symbol
_atom_site_fract_x
_atom_site_fract_y
_atom_site_fract_z
_atom_site_U_iso_or_equiv
_atom_site_adp_type
_atom_site_occupancy
_atom_site_symmetry_multiplicity
_atom_site_calc_flag
_atom_site_refinement_flags
Mn1 Mn 0.19639(7) 0.20176(10) 0.11291(3) 0.0148(2) Uani 1 1 d .
C11 C 0.1538(5) 0.0071(7) 0.0688(2) 0.0184(11) Uani 1 1 d .
O11 O 0.1275(4) -0.1166(5) 0.04091(15) 0.0297(9) Uani 1 1 d .
C12 C 0.3477(5) 0.2138(7) 0.0858(2) 0.0234(12) Uani 1 1 d .
O12 O 0.4449(4) 0.2244(6) 0.06850(19) 0.0395(11) Uani 1 1 d .
C1R C 0.0206(4) 0.3001(5) 0.14179(16) 0.0304(13) Uani 1 1 d G
H1R H -0.0333 0.2318 0.1613 0.037 Uiso 1 1 calc R
C2R C 0.1310(4) 0.4034(6) 0.16650(13) 0.0384(16) Uani 1 1 d G
H2R H 0.1621 0.4145 0.2051 0.046 Uiso 1 1 calc R
C3R C 0.1855(3) 0.4866(5) 0.1220(2) 0.0469(19) Uani 1 1 d G
H3R H 0.2586 0.5619 0.1263 0.056 Uiso 1 1 calc R
C4R C 0.1089(4) 0.4348(6) 0.06975(15) 0.0381(16) Uani 1 1 d G
H4R H 0.1229 0.4702 0.0338 0.046 Uiso 1 1 calc R
C5R C 0.0069(4) 0.3196(6) 0.08200(15) 0.0346(14) Uani 1 1 d G
H5R H -0.0575 0.2662 0.0555 0.042 Uiso 1 1 calc R
C2 C 0.3228(5) 0.1222(7) 0.1826(2) 0.0211(11) Uani 1 1 d .
C3 C 0.4324(6) 0.1846(9) 0.2123(2) 0.0311(13) Uani 1 1 d .
C1 C 0.2234(6) -0.0041(8) 0.1765(2) 0.0240(12) Uani 1 1 d .
H31 H 0.474(6) 0.123(10) 0.252(2) 0.042(18) Uiso 1 1 d .
H32 H 0.482(8) 0.282(11) 0.204(3) 0.06(2) Uiso 1 1 d .
H12 H 0.234(5) -0.120(9) 0.166(2) 0.023(15) Uiso 1 1 d .
H11 H 0.157(6) -0.019(8) 0.203(2) 0.031(16) Uiso 1 1 d .
Mn2 Mn 0.69634(7) 0.70811(11) 0.11618(3) 0.0202(3) Uani 1 1 d .
C21 C 0.6877(5) 0.5455(8) 0.0607(2) 0.0257(12) Uani 1 1 d .
O21 O 0.6856(4) 0.4392(6) 0.02532(16) 0.0368(10) Uani 1 1 d .
C22 C 0.7260(6) 0.5170(8) 0.1654(2) 0.0295(13) Uani 1 1 d .
O22 O 0.7565(5) 0.4050(8) 0.1973(2) 0.0579(14) Uani 1 1 d .
C21R C 0.8935(3) 0.8064(5) 0.13105(15) 0.0256(12) Uani 1 1 d G
H21R H 0.9671 0.7330 0.1392 0.031 Uiso 1 1 calc R
C22R C 0.8330(4) 0.8620(6) 0.07620(12) 0.0281(13) Uani 1 1 d G
H22R H 0.8602 0.8314 0.0421 0.034 Uiso 1 1 calc R
C23R C 0.7238(3) 0.9727(6) 0.08252(14) 0.0336(14) Uani 1 1 d G
H23R H 0.6669 1.0272 0.0533 0.040 Uiso 1 1 calc R
C24R C 0.7168(3) 0.9854(5) 0.14128(16) 0.0334(14) Uani 1 1 d G
H24R H 0.6544 1.0497 0.1573 0.040 Uiso 1 1 calc R
C25R C 0.8216(4) 0.8827(6) 0.17128(11) 0.0280(12) Uani 1 1 d G
H25R H 0.8400 0.8679 0.2104 0.034 Uiso 1 1 calc R
C5 C 0.5340(7) 0.6950(10) 0.1538(3) 0.0479(18) Uani 1 1 d .
C6 C 0.5103(7) 0.6846(9) 0.2058(3) 0.0330(14) Uani 1 1 d .
C4 C 0.4944(7) 0.7240(11) 0.0938(3) 0.0439(17) Uani 1 1 d .
H41 H 0.406(4) 0.791(6) 0.0746(17) 0.000(10) Uiso 1 1 d .
H42 H 0.446(7) 0.599(10) 0.072(3) 0.050(19) Uiso 1 1 d .
H61 H 0.567(10) 0.672(14) 0.239(4) 0.10(4) Uiso 1 1 d .
H62 H 0.432(10) 0.695(14) 0.215(4) 0.11(4) Uiso 1 1 d .

loop_
_atom_site_aniso_label
_atom_site_aniso_U_11
_atom_site_aniso_U_22
_atom_site_aniso_U_33
_atom_site_aniso_U_23
_atom_site_aniso_U_13
_atom_site_aniso_U_12
Mn1 0.0143(4) 0.0155(4) 0.0150(4) 0.0009(3) 0.0035(3) 0.0015(3)
C11 0.017(2) 0.022(3) 0.017(2) 0.004(2) 0.003(2) 0.002(2)
O11 0.035(2) 0.026(2) 0.027(2) -0.0111(18) 0.0013(17) -0.0031(18)
C12 0.025(3) 0.018(3) 0.027(3) 0.003(2) 0.004(2) 0.003(2)
O12 0.027(2) 0.044(3) 0.052(3) 0.012(2) 0.021(2) 0.007(2)
C1R 0.024(3) 0.032(3) 0.039(3) 0.010(3) 0.016(2) 0.009(3)
C2R 0.043(4) 0.042(4) 0.026(3) -0.013(3) -0.004(3) 0.022(3)
C3R 0.022(3) 0.014(3) 0.107(6) -0.008(3) 0.016(4) 0.002(2)
C4R 0.048(4) 0.038(4) 0.034(3) 0.019(3) 0.025(3) 0.027(3)
C5R 0.027(3) 0.031(3) 0.041(3) -0.009(3) -0.009(3) 0.014(3)
C2 0.025(3) 0.020(3) 0.017(2) 0.005(2) -0.001(2) 0..004(2)
C3 0.026(3) 0.036(3) 0.028(3) -0.001(3) -0.003(2) -0.007(3)
C1 0.030(3) 0.021(3) 0.020(3) 0.006(2) -0.001(2) -0.002(2)
Mn2 0.0186(4) 0.0234(5) 0.0198(4) -0.0050(3) 0.0065(3) -0.0065(3)
C21 0.019(3) 0.033(3) 0.025(3) 0.005(3) 0.004(2) -0.003(2)
O21 0.040(2) 0.043(3) 0.028(2) -0.015(2) 0.0114(18) -0.008(2)
C22 0.044(4) 0.027(3) 0.017(3) 0.007(2) 0.003(2) 0.014(3)
O22 0.058(3) 0.059(4) 0.059(3) 0.009(3) 0.017(3) 0.010(3)
C21R 0.016(2) 0.022(3) 0.038(3) 0.005(2) 0.001(2) -0.005(2)
C22R 0.029(3) 0.032(3) 0.026(3) 0.001(3) 0.013(2) -0.009(3)
C23R 0.027(3) 0.027(3) 0.045(4) 0.012(3) 0.000(3) 0.003(2)
C24R 0.025(3) 0.021(3) 0.056(4) -0.012(3) 0.015(3) -0.004(2)
C25R 0.028(3) 0.028(3) 0.026(3) -0.009(2) 0.000(2) -0.010(2)
C5 0.050(4) 0.042(4) 0.055(4) 0.000(3) 0.017(3) -0.011(3)
C6 0.033(3) 0.037(4) 0.034(3) -0.002(3) 0.018(3) -0.002(3)
C4 0.039(4) 0.060(5) 0.029(3) -0.015(3) -0.004(3) 0.010(3)

loop_
_atom_type_symbol
_atom_type_description
_atom_type_scat_dispersion_real
_atom_type_scat_dispersion_imag
_atom_type_scat_source
Mn Mn 0.3368 0.7283 'International Tables Vol C Tables 4.2.6.8 and 6.1.1.4'
C C 0.0033 0.0016 'International Tables Vol C Tables 4.2.6.8 and 6.1.1.4'
O O 0.0106 0.0060 'International Tables Vol C Tables 4.2.6.8 and 6.1.1.4'
H H 0.0000 0.0000 'International Tables Vol C Tables 4.2.6.8 and 6.1.1.4'

loop_
_geom_angle_atom_site_label_1
_geom_angle_atom_site_label_2
_geom_angle_atom_site_label_3
_geom_angle
_geom_angle_publ_flag
C12 Mn1 C11 88.5(2) ?
C12 Mn1 C2 80.0(2) ?
C11 Mn1 C2 108.3(2) ?
C12 Mn1 C3R 92.9(2) ?
C11 Mn1 C3R 147.4(2) ?
C2 Mn1 C3R 104.0(2) ?
C12 Mn1 C4R 96.5(2) ?
C11 Mn1 C4R 108.6(2) ?
C2 Mn1 C4R 142.8(2) ?
C3R Mn1 C4R 38.96(7) ?
C12 Mn1 C1 105.7(2) ?
C11 Mn1 C1 80.7(2) ?
C2 Mn1 C1 38.5(2) ?
C3R Mn1 C1 129.6(2) ?
C4R Mn1 C1 156.36(19) ?
C12 Mn1 C2R 123.9(2) ?
C11 Mn1 C2R 146.82(19) ?
C2 Mn1 C2R 86.25(18) ?
C3R Mn1 C2R 38.88(7) ?
C4R Mn1 C2R 64.98(8) ?
C1 Mn1 C2R 95.1(2) ?
C12 Mn1 C5R 130.7(2) ?
C11 Mn1 C5R 89.92(18) ?
C2 Mn1 C5R 145.63(18) ?
C3R Mn1 C5R 64.85(8) ?
C4R Mn1 C5R 38.60(6) ?
C1 Mn1 C5R 122.6(2) ?
C2R Mn1 C5R 64.53(8) ?
C12 Mn1 C1R 157.5(2) ?
C11 Mn1 C1R 108.45(19) ?
C2 Mn1 C1R 107.34(18) ?
C3R Mn1 C1R 64.77(8) ?
C4R Mn1 C1R 64.58(8) ?
C1 Mn1 C1R 91.98(19) ?
C2R Mn1 C1R 38.48(6) ?
C5R Mn1 C1R 38.31(6) ?
O11 C11 Mn1 179.6(5) ?
O12 C12 Mn1 178.9(5) ?
C2R C1R C5R 108.0 ?
C2R C1R Mn1 69.87(15) ?
C5R C1R Mn1 70.66(15) ?
C2R C1R H1R 126.0 ?
C5R C1R H1R 126.0 ?
Mn1 C1R H1R 125.1 ?
C3R C2R C1R 108.0 ?
C3R C2R Mn1 69.81(15) ?
C1R C2R Mn1 71.66(15) ?
C3R C2R H2R 126.0 ?
C1R C2R H2R 126.0 ?
Mn1 C2R H2R 124.1 ?
C2R C3R C4R 108.0 ?
C2R C3R Mn1 71.31(15) ?
C4R C3R Mn1 70.96(15) ?
C2R C3R H3R 126.0 ?
C4R C3R H3R 126.0 ?
Mn1 C3R H3R 123.4 ?
C3R C4R C5R 108.0 ?
C3R C4R Mn1 70.08(16) ?
C5R C4R Mn1 71.72(15) ?
C3R C4R H4R 126.0 ?
C5R C4R H4R 126.0 ?
Mn1 C4R H4R 123.8 ?
C4R C5R C1R 108.0 ?
C4R C5R Mn1 69.69(15) ?
C1R C5R Mn1 71.03(15) ?
C4R C5R H5R 126.0 ?
C1R C5R H5R 126.0 ?
Mn1 C5R H5R 124.9 ?
C3 C2 C1 148.6(5) y
C3 C2 Mn1 136.4(5) ?
C1 C2 Mn1 74.9(3) ?
C2 C3 H31 121(4) ?
C2 C3 H32 128(5) ?
H31 C3 H32 111(6) ?
C2 C1 Mn1 66.6(3) ?
C2 C1 H12 124(4) ?
Mn1 C1 H12 119(3) ?
C2 C1 H11 125(3) ?
Mn1 C1 H11 120(3) ?
H12 C1 H11 101(5) ?
C21 Mn2 C22 86.6(3) ?
C21 Mn2 C5 110.5(3) ?
C22 Mn2 C5 75.2(3) ?
C21 Mn2 C4 85.2(2) ?
C22 Mn2 C4 105.6(3) ?
C5 Mn2 C4 41.3(3) ?
C21 Mn2 C25R 145.43(19) ?
C22 Mn2 C25R 92.7(2) ?
C5 Mn2 C25R 102.6(2) ?
C4 Mn2 C25R 127.8(2) ?
C21 Mn2 C21R 106.73(19) ?
C22 Mn2 C21R 95.6(2) ?
C5 Mn2 C21R 140.8(2) ?
C4 Mn2 C21R 156.4(3) ?
C25R Mn2 C21R 38.89(6) ?
C21 Mn2 C24R 147.9(2) ?
C22 Mn2 C24R 124.1(2) ?
C5 Mn2 C24R 88.5(2) ?
C4 Mn2 C24R 93.9(2) ?
C25R Mn2 C24R 38.88(6) ?
C21R Mn2 C24R 65.03(8) ?
C21 Mn2 C22R 89.21(19) ?
C22 Mn2 C22R 129.7(2) ?
C5 Mn2 C22R 150.4(2) ?
C4 Mn2 C22R 124.0(2) ?
C25R Mn2 C22R 64.94(8) ?
C21R Mn2 C22R 38.69(6) ?
C24R Mn2 C22R 64.79(8) ?
C21 Mn2 C23R 109.3(2) ?
C22 Mn2 C23R 157.3(2) ?
C5 Mn2 C23R 112.1(2) ?
C4 Mn2 C23R 92.2(2) ?
C25R Mn2 C23R 64.93(8) ?
C21R Mn2 C23R 64.80(8) ?
C24R Mn2 C23R 38.66(7) ?
C22R Mn2 C23R 38.55(6) ?
O21 C21 Mn2 178.1(5) ?
O22 C22 Mn2 173.3(6) ?
C22R C21R C25R 108.0 ?
C22R C21R Mn2 71.18(15) ?
C25R C21R Mn2 70.26(15) ?
C22R C21R H21R 126.0 ?
C25R C21R H21R 126.0 ?
Mn2 C21R H21R 124.2 ?
C21R C22R C23R 108.0 ?
C21R C22R Mn2 70.13(15) ?
C23R C22R Mn2 70.76(15) ?
C21R C22R H22R 126.0 ?
C23R C22R H22R 126.0 ?
Mn2 C22R H22R 124.7 ?
C22R C23R C24R 108.0 ?
C22R C23R Mn2 70.69(15) ?
C24R C23R Mn2 70.16(14) ?
C22R C23R H23R 126.0 ?
C24R C23R H23R 126.0 ?
Mn2 C23R H23R 124.7 ?
C25R C24R C23R 108.0 ?
C25R C24R Mn2 70.22(15) ?
C23R C24R Mn2 71.17(14) ?
C25R C24R H24R 126.0 ?
C23R C24R H24R 126.0 ?
Mn2 C24R H24R 124.2 ?
C24R C25R C21R 108.0 ?
C24R C25R Mn2 70.91(15) ?
C21R C25R Mn2 70.85(15) ?
C24R C25R H25R 126.0 ?
C21R C25R H25R 126.0 ?
Mn2 C25R H25R 123.9 ?
C6 C5 C4 152.6(7) y
C6 C5 Mn2 135.9(6) ?
C4 C5 Mn2 71.1(4) ?
C5 C6 H61 130(6) ?
C5 C6 H62 123(7) ?
H61 C6 H62 107(9) ?
C5 C4 Mn2 67.7(4) ?
C5 C4 H41 125(2) ?
Mn2 C4 H41 152(2) ?
C5 C4 H42 112(3) ?
Mn2 C4 H42 115(3) ?
H41 C4 H42 84(4) ?

loop_
_geom_bond_atom_site_label_1
_geom_bond_atom_site_label_2
_geom_bond_distance
_geom_bond_publ_flag
Mn1 C12 1.784(5) y
Mn1 C11 1.798(5) y
Mn1 C2 2.032(5) y
Mn1 C3R 2.123(4) ?
Mn1 C4R 2.135(4) ?
Mn1 C1 2.138(5) y
Mn1 C2R 2.143(4) ?
Mn1 C5R 2.161(4) ?
Mn1 C1R 2.166(4) ?
C11 O11 1.138(6) ?
C12 O12 1.147(7) ?
C1R C2R 1.4200 ?
C1R C5R 1.4200 ?
C1R H1R 0.9300 ?
C2R C3R 1.4200 ?
C2R H2R 0.9300 ?
C3R C4R 1.4200 ?
C3R H3R 0.9300 ?
C4R C5R 1.4200 ?
C4R H4R 0.9300 ?
C5R H5R 0.9300 ?
C2 C3 1.320(8) y
C2 C1 1.378(8) y
C3 H31 1.08(6) ?
C3 H32 0.92(8) ?
C1 H12 0.90(6) ?
C1 H11 1.00(6) ?
Mn2 C21 1.782(6) y
Mn2 C22 1.834(6) y
Mn2 C5 2.026(7) y
Mn2 C4 2.071(7) y
Mn2 C25R 2.129(4) ?
Mn2 C21R 2.137(4) ?
Mn2 C24R 2.138(4) ?
Mn2 C22R 2.150(4) ?
Mn2 C23R 2.151(4) ?
C21 O21 1.152(7) ?
C22 O22 1.136(7) ?
C21R C22R 1.4200 ?
C21R C25R 1.4200 ?
C21R H21R 0.9300 ?
C22R C23R 1.4200 ?
C22R H22R 0.9300 ?
C23R C24R 1.4200 ?
C23R H23R 0.9300 ?
C24R C25R 1.4200 ?
C24R H24R 0.9300 ?
C25R H25R 0.9300 ?
C5 C6 1.305(9) y
C5 C4 1.444(9) y
C6 H61 0.91(10) ?
C6 H62 0.87(10) ?
C4 H41 1.07(4) ?
C4 H42 1.14(7) ?
